data_9002171
loop_
_publ_author_name
'Bloodaxe, E. S.'
'Hughes, J. M.'
'Dyar, M. D.'
'Grew, E. S.'
'Guidotti, C. V.'

_publ_section_title
;
 Linking structure and chemistry in the schorl-dravite series
 Sample DLux1
;
_journal_name_full 'American Mineralogist'
_journal_page_first 922
_journal_page_last 928
_journal_volume 84
_journal_year 1999
_chemical_compound_source 'Sebago Granite, North Windham, Oxford County, Maine, USA'
_chemical_formula_sum
;Al6.576 B3 Ca0.031 F0.355 Fe1.764 H3.2 K0.03 Li0.021 Mg0.528 Mn0.015 Na0.608
 O30.645 Si6 Ti0.081
;
_chemical_name_mineral Schorl
_space_group_IT_number 160
_symmetry_space_group_name_Hall 'R 3 -2"'
_symmetry_space_group_name_H-M 'R 3 m :H'
_cell_angle_alpha 90
_cell_angle_beta 90
_cell_angle_gamma 120
_cell_formula_units_Z 3
_cell_length_a 15.963
_cell_length_b 15.963
_cell_length_c 7.154
_cell_volume 1578.733
_database_code_amcsd 0002239
_exptl_crystal_density_diffrn 3.191
_cod_original_sg_symbol_H-M 'R 3 m'
_cod_original_formula_sum
;Ca.031 Na.608 K.03 Al6.576 Fe1.764 Ti.081 Li.021 Mn.015 Mg.528 Si6 B3 O30.645
 F.355 H3.2
;
_cod_database_code 9002171

loop_
_space_group_symop_operation_xyz
x,y,z
2/3+x,1/3+y,1/3+z
1/3+x,2/3+y,2/3+z
x,x-y,z
2/3+x,1/3+x-y,1/3+z
1/3+x,2/3+x-y,2/3+z
-y,-x,z
2/3-y,1/3-x,1/3+z
1/3-y,2/3-x,2/3+z
-x+y,y,z
2/3-x+y,1/3+y,1/3+z
1/3-x+y,2/3+y,2/3+z
-y,x-y,z
2/3-y,1/3+x-y,1/3+z
1/3-y,2/3+x-y,2/3+z
-x+y,-x,z
2/3-x+y,1/3-x,1/3+z
1/3-x+y,2/3-x,2/3+z

loop_
_atom_site_aniso_label
_atom_site_aniso_U_11
_atom_site_aniso_U_22
_atom_site_aniso_U_33
_atom_site_aniso_U_12
_atom_site_aniso_U_13
_atom_site_aniso_U_23
CaX 0.02420 0.02420 0.02230 0.01210 0.00000 0.00000
NaX 0.02420 0.02420 0.02230 0.01210 0.00000 0.00000
KX 0.02420 0.02420 0.02230 0.01210 0.00000 0.00000
AlY 0.00058 0.00184 0.01348 0.00092 0.00130 0.00261
FeY 0.00058 0.00184 0.01348 0.00092 0.00130 0.00261
TiY 0.00058 0.00184 0.01348 0.00092 0.00130 0.00261
LiY 0.00058 0.00184 0.01348 0.00092 0.00130 0.00261
MnY 0.00058 0.00184 0.01348 0.00092 0.00130 0.00261
AlZ 0.00194 0.00310 0.00415 0.00097 -0.00040 0.00050
MgZ 0.00194 0.00310 0.00415 0.00097 -0.00040 0.00050
SiT 0.00716 0.00697 0.00648 0.00344 -0.00025 -0.00053
B 0.00968 0.01259 0.00830 0.00629 0.00100 0.00200
O1 0.03389 0.03389 0.00830 0.01694 0.00000 0.00000
O-H1 0.03389 0.03389 0.00830 0.01694 0.00000 0.00000
F1 0.03389 0.03389 0.00830 0.01694 0.00000 0.00000
O2 0.02324 0.01065 0.01141 0.00533 0.00150 0.00301
O-H3 0.02227 0.01452 0.00830 0.01113 0.00150 0.00075
O4 0.00959 0.01840 0.01115 0.00920 -0.00100 -0.00200
O5 0.01646 0.00833 0.01089 0.00823 0.00200 0.00100
O6 0.01220 0.01210 0.00856 0.00629 -0.00025 -0.00075
O7 0.00891 0.00842 0.01011 0.00213 -0.00100 -0.00100
O8 0.00862 0.01152 0.01296 0.00528 0.00150 0.00251

loop_
_atom_site_label
_atom_site_fract_x
_atom_site_fract_y
_atom_site_fract_z
_atom_site_occupancy
_atom_site_type_symbol
_atom_site_attached_hydrogens
CaX 0.00000 0.00000 0.25000 0.03100 Ca 0
NaX 0.00000 0.00000 0.25000 0.60800 Na 0
KX 0.00000 0.00000 0.25000 0.03000 K 0
AlY 0.27084 0.54168 0.31240 0.36800 Al 0
FeY 0.27084 0.54168 0.31240 0.58800 Fe 0
TiY 0.27084 0.54168 0.31240 0.02700 Ti 0
LiY 0.27084 0.54168 0.31240 0.00700 Li 0
MnY 0.27084 0.54168 0.31240 0.00500 Mn 0
AlZ 0.29845 0.26173 0.62880 0.91200 Al 0
MgZ 0.29845 0.26173 0.62880 0.08800 Mg 0
SiT 0.19187 0.18987 0.01790 1.00000 Si 0
B 0.11030 0.22060 0.47160 1.00000 B 0
O1 0.00000 0.00000 0.79720 0.44500 O 0
O-H1 0.00000 0.00000 0.79720 0.20000 O 1
F1 0.00000 0.00000 0.79720 0.35500 F 0
O2 0.06170 0.12340 0.50350 1.00000 O 0
O-H3 0.26810 0.13405 0.52750 1.00000 O 1
O4 0.09280 0.18560 0.08640 1.00000 O 0
O5 0.18660 0.09330 0.10810 1.00000 O 0
O6 0.19760 0.18710 0.79310 1.00000 O 0
O7 0.28520 0.28600 0.09690 1.00000 O 0
O8 0.20990 0.27030 0.45860 1.00000 O 0

loop_
_cod_changelog_entry_id
_cod_changelog_entry_author
_cod_changelog_entry_date
_cod_changelog_entry_text
1
;cod-tools version 3.8.0
Id: cif_guess_AMCSD_atom_types 9581 2023-05-17 12:35:41Z saulius
;
2023-05-18T11:37:07+03:00
;Derived atom types and hydrogen counts
from atom names that follow the AMCSD naming convention
(Wat == water, O-H == hydroxyl).
;
2
;cod-tools version 3.10.1
Id: cif_fix_AMCSD_aniso_labels 10200 2024-08-01 14:09:44Z saulius
;
2024-08-02T12:20:09+03:00
;Changed the following '_atom_site_aniso_label' values:
'OH1' -> 'O-H1'
'OH3' -> 'O-H3'
;

loop_
_cod_related_entry_id
_cod_related_entry_database
_cod_related_entry_code
1 AMCSD 0002239
